data_7130568
loop_
_publ_author_name
'Volk, Julia'
'Heinz, Myron'
'Leibold, Michael'
'Bruhn, Clemens'
'Bens, Tobias'
'Sarkar, Biprajit'
'Holthausen, Max C.'
'Siemeling, Ulrich'

_publ_section_title
;
 A crystalline cyclic (alkyl)(amino)carbene with a
 1,1&#x2018;-ferrocenylene backbone
;
_journal_name_full 'Chemical Communications'
_journal_paper_doi 10.1039/D2CC03871D
_journal_year 2022
_chemical_formula_moiety 'C33 H30 Fe N, C F3 O3 S'
_chemical_formula_sum 'C34 H30 F3 Fe N O3 S'
_chemical_formula_weight 645.50
_space_group_crystal_system orthorhombic
_space_group_IT_number 61
_space_group_name_Hall '-P 2ac 2ab'
_space_group_name_H-M_alt 'P b c a'
_atom_sites_solution_hydrogens geom
_atom_sites_solution_primary dual
_audit_creation_date 2020-11-30
_audit_creation_method
;
Olex2 1.2
(compiled 2018.05.29 svn.r3508 for OlexSys, GUI svn.r5506)
;
_audit_update_record
;
2022-07-01 deposited with the CCDC.	2022-08-19 downloaded from the CCDC.
;
_cell_angle_alpha 90
_cell_angle_beta 90
_cell_angle_gamma 90
_cell_formula_units_Z 8
_cell_length_a 10.2684(3)
_cell_length_b 16.9671(7)
_cell_length_c 33.7760(11)
_cell_measurement_reflns_used 13891
_cell_measurement_temperature 100(2)
_cell_measurement_theta_max 71.27
_cell_measurement_theta_min 5.04
_cell_volume 5884.6(4)
_computing_molecular_graphics 'Olex2 (Dolomanov et al., 2009)'
_computing_publication_material 'Olex2 (Dolomanov et al., 2009)'
_computing_structure_refinement 'ShelXL (Sheldrick, 2015)'
_computing_structure_solution 'ShelXT (Sheldrick, 2015)'
_diffrn_ambient_temperature 100(2)
_diffrn_detector Pilatus200K
_diffrn_detector_area_resol_mean 5.81
_diffrn_detector_type 'DECTRIS PILATUS 200K'
_diffrn_measured_fraction_theta_full 0.982
_diffrn_measured_fraction_theta_max 0.962
_diffrn_measurement_details
;
 804 frames, detector distance = 60 mm
;
_diffrn_measurement_device 'Eulerian 4-circle diffractometer'
_diffrn_measurement_device_type 'STOE STADIVARI'
_diffrn_measurement_method 'rotation method, \w scans'
_diffrn_radiation_collimation '1.2 mm, 0.6 diameter'
_diffrn_radiation_monochromator 'Graded multilayer mirror'
_diffrn_radiation_polarisn_norm 0
_diffrn_radiation_probe x-ray
_diffrn_radiation_type CuK\a
_diffrn_radiation_wavelength 1.54186
_diffrn_reflns_av_R_equivalents 0.0261
_diffrn_reflns_av_unetI/netI 0.0292
_diffrn_reflns_Laue_measured_fraction_full 0.982
_diffrn_reflns_Laue_measured_fraction_max 0.962
_diffrn_reflns_limit_h_max 12
_diffrn_reflns_limit_h_min -5
_diffrn_reflns_limit_k_max 16
_diffrn_reflns_limit_k_min -20
_diffrn_reflns_limit_l_max 40
_diffrn_reflns_limit_l_min -37
_diffrn_reflns_number 13119
_diffrn_reflns_point_group_measured_fraction_full 0.982
_diffrn_reflns_point_group_measured_fraction_max 0.962
_diffrn_reflns_theta_full 67.686
_diffrn_reflns_theta_max 71.051
_diffrn_reflns_theta_min 5.041
_diffrn_source Cu-Genix
_diffrn_source_current 0.600
_diffrn_source_power 0.030
_diffrn_source_voltage 50
_exptl_absorpt_coefficient_mu 5.251
_exptl_absorpt_correction_T_max 0.8609
_exptl_absorpt_correction_T_min 0.2826
_exptl_absorpt_correction_type multi-scan
_exptl_absorpt_process_details
;
STOE X-Red32, absorption correction by Gaussian integration, analogous to
P. Coppens, "The Evaluation of Absorption and Extinction in Single-Crystal
Structure Analysis", published in: F. R. Ahmed (Editor), "Crystallographic
Computing", Munksgaard, Copenhagen (1970), 255 - 270.
Afterwards scaling of reflection intensities was performed within STOE LANA.
J. Koziskova, F. Hahn, J. Richter, J. Kozisek, "Comparison of different
absorption corrections on the model structure of tetrakis(\m~2~-acetato)-
diaqua-di-copper(II)", Acta Chimica Slovaca, vol. 9, no. 2, 2016, pp. 136 - 140.
;
_exptl_crystal_colour purple
_exptl_crystal_density_diffrn 1.457
_exptl_crystal_description needle
_exptl_crystal_F_000 2672
_exptl_crystal_size_max 0.11
_exptl_crystal_size_mid 0.07
_exptl_crystal_size_min 0.02
_refine_diff_density_max 0.362
_refine_diff_density_min -0.413
_refine_diff_density_rms 0.055
_refine_ls_extinction_method none
_refine_ls_goodness_of_fit_ref 1.030
_refine_ls_hydrogen_treatment constr
_refine_ls_matrix_type full
_refine_ls_number_parameters 391
_refine_ls_number_reflns 5484
_refine_ls_number_restraints 0
_refine_ls_restrained_S_all 1.030
_refine_ls_R_factor_all 0.0637
_refine_ls_R_factor_gt 0.0435
_refine_ls_shift/su_max 0.000
_refine_ls_shift/su_mean 0.000
_refine_ls_structure_factor_coef Fsqd
_refine_ls_weighting_details 'w=1/[\s^2^(Fo^2^)+(0.0597P)^2^+3.9701P] where P=(Fo^2^+2Fc^2^)/3'
_refine_ls_weighting_scheme calc
_refine_ls_wR_factor_gt 0.1040
_refine_ls_wR_factor_ref 0.1163
_reflns_Friedel_coverage 0.000
_reflns_number_gt 4223
_reflns_number_total 5484
_reflns_threshold_expression 'I > 2\s(I)'
_cod_data_source_file d2cc03871d2.cif
_cod_data_source_block sv1005
_cod_database_code 7130568
_shelx_shelxl_version_number 2014/7
_shelx_space_group_comment
;
The symmetry employed for this shelxl refinement is uniquely defined
by the following loop, which should always be used as a source of
symmetry information in preference to the above space-group names.
They are only intended as comments.
;
_shelx_estimated_absorpt_t_max 0.902
_shelx_estimated_absorpt_t_min 0.596
_olex2_refinement_description
;
1. Fixed Uiso
 At 1.2 times of:
  All C(H) groups
 At 1.5 times of:
  All C(H,H,H) groups
2.a Aromatic/amide H refined with riding coordinates:
 C1(H1), C4(H4), C5(H5), C6(H6), C7(H7), C9(H9), C10(H10), C11(H11), C12(H12),
 C15(H15), C17(H17), C23(H23), C24(H24), C25(H25), C26(H26), C27(H27), C29(H29),
  C30(H30), C31(H31), C32(H32), C33(H33)
2.b Idealised Me refined as rotating group:
 C19(H19A,H19B,H19C), C20(H20A,H20B,H20C), C21(H21A,H21B,H21C)
;
_olex2_submission_special_instructions 'No special instructions were received'

loop_
_space_group_symop_operation_xyz
'x, y, z'
'-x+1/2, -y, z+1/2'
'-x, y+1/2, -z+1/2'
'x+1/2, -y+1/2, -z'
'-x, -y, -z'
'x-1/2, y, -z-1/2'
'x, -y-1/2, z-1/2'
'-x-1/2, y-1/2, z'

loop_
_atom_site_label
_atom_site_type_symbol
_atom_site_fract_x
_atom_site_fract_y
_atom_site_fract_z
_atom_site_U_iso_or_equiv
_atom_site_adp_type
_atom_site_occupancy
_atom_site_site_symmetry_order
_atom_site_calc_flag
_atom_site_refinement_flags_posn
_atom_site_refinement_flags_adp
_atom_site_refinement_flags_occupancy
_atom_site_disorder_assembly
_atom_site_disorder_group
Fe1 Fe 0.06972(4) 0.42920(2) 0.63152(2) 0.03060(13) Uani 1 1 d . . . . .
N1 N 0.2345(2) 0.29476(12) 0.60602(6) 0.0272(5) Uani 1 1 d . . . . .
C1 C 0.2993(2) 0.29207(15) 0.63876(8) 0.0276(6) Uani 1 1 d . . . . .
H1 H 0.3560 0.2481 0.6412 0.033 Uiso 1 1 calc R . . . .
C2 C 0.3001(3) 0.34777(15) 0.67421(8) 0.0288(6) Uani 1 1 d . . . . .
C3 C 0.1784(3) 0.39887(16) 0.67780(9) 0.0316(6) Uani 1 1 d . . . . .
C4 C 0.1712(3) 0.48325(17) 0.67582(9) 0.0368(6) Uani 1 1 d . . . . .
H4 H 0.2432 0.5181 0.6734 0.044 Uiso 1 1 calc R . . . .
C5 C 0.0381(3) 0.50578(18) 0.67815(10) 0.0429(7) Uani 1 1 d . . . . .
H5 H 0.0054 0.5581 0.6768 0.051 Uiso 1 1 calc R . . . .
C6 C -0.0375(3) 0.43638(18) 0.68281(9) 0.0409(7) Uani 1 1 d . . . . .
H6 H -0.1296 0.4344 0.6855 0.049 Uiso 1 1 calc R . . . .
C7 C 0.0477(3) 0.37049(18) 0.68282(9) 0.0349(6) Uani 1 1 d . . . . .
H7 H 0.0226 0.3169 0.6857 0.042 Uiso 1 1 calc R . . . .
C8 C 0.1482(3) 0.35708(15) 0.59344(8) 0.0300(6) Uani 1 1 d . . . . .
C9 C 0.1859(3) 0.43604(15) 0.58341(9) 0.0347(6) Uani 1 1 d . . . . .
H9 H 0.2720 0.4565 0.5825 0.042 Uiso 1 1 calc R . . . .
C10 C 0.0686(3) 0.47766(17) 0.57514(9) 0.0383(7) Uani 1 1 d . . . . .
H10 H 0.0624 0.5316 0.5679 0.046 Uiso 1 1 calc R . . . .
C11 C -0.0375(3) 0.42474(17) 0.57957(9) 0.0381(7) Uani 1 1 d . . . . .
H11 H -0.1268 0.4378 0.5761 0.046 Uiso 1 1 calc R . . . .
C12 C 0.0109(3) 0.34939(16) 0.59003(9) 0.0345(6) Uani 1 1 d . . . . .
H12 H -0.0388 0.3028 0.5940 0.041 Uiso 1 1 calc R . . . .
C13 C 0.2346(3) 0.22653(15) 0.57912(8) 0.0287(6) Uani 1 1 d . . . . .
C14 C 0.3005(3) 0.23198(16) 0.54303(8) 0.0310(6) Uani 1 1 d . . . . .
C15 C 0.2840(3) 0.17049(16) 0.51665(9) 0.0349(6) Uani 1 1 d . . . . .
H15 H 0.3290 0.1718 0.4921 0.042 Uiso 1 1 calc R . . . .
C16 C 0.2032(3) 0.10643(16) 0.52506(9) 0.0346(6) Uani 1 1 d . . . . .
C17 C 0.1416(3) 0.10353(16) 0.56171(9) 0.0325(6) Uani 1 1 d . . . . .
H17 H 0.0869 0.0599 0.5676 0.039 Uiso 1 1 calc R . . . .
C18 C 0.1575(3) 0.16269(15) 0.59008(9) 0.0306(6) Uani 1 1 d . . . . .
C19 C 0.3883(3) 0.30007(17) 0.53349(9) 0.0371(7) Uani 1 1 d . . . . .
H19A H 0.3361 0.3479 0.5302 0.056 Uiso 1 1 calc GR . . . .
H19B H 0.4357 0.2890 0.5089 0.056 Uiso 1 1 calc GR . . . .
H19C H 0.4506 0.3077 0.5551 0.056 Uiso 1 1 calc GR . . . .
C20 C 0.1850(3) 0.04185(18) 0.49500(9) 0.0432(7) Uani 1 1 d . . . . .
H20A H 0.1539 0.0646 0.4701 0.065 Uiso 1 1 calc GR . . . .
H20B H 0.1210 0.0038 0.5049 0.065 Uiso 1 1 calc GR . . . .
H20C H 0.2683 0.0151 0.4905 0.065 Uiso 1 1 calc GR . . . .
C21 C 0.0924(3) 0.15585(17) 0.62995(9) 0.0361(6) Uani 1 1 d . . . . .
H21A H 0.1584 0.1584 0.6509 0.054 Uiso 1 1 calc GR . . . .
H21B H 0.0460 0.1055 0.6316 0.054 Uiso 1 1 calc GR . . . .
H21C H 0.0304 0.1993 0.6333 0.054 Uiso 1 1 calc GR . . . .
C22 C 0.3174(3) 0.29323(15) 0.71096(8) 0.0289(6) Uani 1 1 d . . . . .
C23 C 0.2423(3) 0.30376(17) 0.74511(9) 0.0358(6) Uani 1 1 d . . . . .
H23 H 0.1750 0.3422 0.7454 0.043 Uiso 1 1 calc R . . . .
C24 C 0.2653(3) 0.25860(18) 0.77839(9) 0.0382(7) Uani 1 1 d . . . . .
H24 H 0.2141 0.2666 0.8015 0.046 Uiso 1 1 calc R . . . .
C25 C 0.3618(3) 0.20192(17) 0.77853(9) 0.0355(6) Uani 1 1 d . . . . .
H25 H 0.3755 0.1701 0.8013 0.043 Uiso 1 1 calc R . . . .
C26 C 0.4384(3) 0.19197(17) 0.74509(9) 0.0356(6) Uani 1 1 d . . . . .
H26 H 0.5059 0.1537 0.7450 0.043 Uiso 1 1 calc R . . . .
C27 C 0.4167(3) 0.23768(16) 0.71180(9) 0.0324(6) Uani 1 1 d . . . . .
H27 H 0.4706 0.2310 0.6892 0.039 Uiso 1 1 calc R . . . .
C28 C 0.4229(3) 0.40095(15) 0.67139(9) 0.0299(6) Uani 1 1 d . . . . .
C29 C 0.4928(3) 0.41030(16) 0.63665(9) 0.0331(6) Uani 1 1 d . . . . .
H29 H 0.4678 0.3821 0.6136 0.040 Uiso 1 1 calc R . . . .
C30 C 0.5997(3) 0.46079(17) 0.63539(10) 0.0378(7) Uani 1 1 d . . . . .
H30 H 0.6475 0.4668 0.6115 0.045 Uiso 1 1 calc R . . . .
C31 C 0.6364(3) 0.50209(16) 0.66882(10) 0.0377(7) Uani 1 1 d . . . . .
H31 H 0.7080 0.5375 0.6678 0.045 Uiso 1 1 calc R . . . .
C32 C 0.5684(3) 0.49162(16) 0.70384(10) 0.0388(7) Uani 1 1 d . . . . .
H32 H 0.5945 0.5192 0.7270 0.047 Uiso 1 1 calc R . . . .
C33 C 0.4631(3) 0.44131(16) 0.70527(9) 0.0356(6) Uani 1 1 d . . . . .
H33 H 0.4175 0.4341 0.7295 0.043 Uiso 1 1 calc R . . . .
S1 S 0.68284(7) 0.23129(4) 0.60341(2) 0.03447(17) Uani 1 1 d . . . . .
F1 F 0.6237(2) 0.15038(12) 0.53935(6) 0.0578(5) Uani 1 1 d . . . . .
O1 O 0.5552(2) 0.21552(13) 0.61920(7) 0.0481(6) Uani 1 1 d . . . . .
F2 F 0.6931(2) 0.08058(10) 0.58790(7) 0.0551(5) Uani 1 1 d . . . . .
O2 O 0.6920(2) 0.29974(12) 0.57851(7) 0.0435(5) Uani 1 1 d . . . . .
F3 F 0.82742(18) 0.15060(12) 0.55438(6) 0.0554(5) Uani 1 1 d . . . . .
O3 O 0.7879(2) 0.22109(14) 0.63090(6) 0.0466(5) Uani 1 1 d . . . . .
C34 C 0.7073(3) 0.14972(18) 0.56910(9) 0.0394(7) Uani 1 1 d . . . . .

loop_
_atom_site_aniso_label
_atom_site_aniso_U_11
_atom_site_aniso_U_22
_atom_site_aniso_U_33
_atom_site_aniso_U_23
_atom_site_aniso_U_13
_atom_site_aniso_U_12
Fe1 0.0279(2) 0.0229(2) 0.0410(3) 0.00247(18) -0.00128(19) 0.00146(18)
N1 0.0257(11) 0.0210(10) 0.0349(12) 0.0033(9) 0.0009(9) -0.0006(9)
C1 0.0233(12) 0.0218(13) 0.0377(14) 0.0022(10) 0.0025(11) -0.0010(10)
C2 0.0280(13) 0.0239(13) 0.0346(14) 0.0011(11) -0.0014(11) 0.0013(11)
C3 0.0294(14) 0.0295(14) 0.0360(14) 0.0012(11) 0.0007(12) 0.0037(12)
C4 0.0358(15) 0.0294(14) 0.0454(16) -0.0058(12) -0.0047(13) 0.0018(13)
C5 0.0430(17) 0.0346(16) 0.0511(18) -0.0084(14) -0.0048(15) 0.0129(14)
C6 0.0329(15) 0.0458(18) 0.0438(17) 0.0018(14) 0.0031(13) 0.0127(14)
C7 0.0326(15) 0.0361(15) 0.0358(15) 0.0048(12) 0.0018(12) 0.0022(12)
C8 0.0312(14) 0.0231(13) 0.0356(14) 0.0031(11) -0.0026(12) 0.0019(11)
C9 0.0353(15) 0.0241(13) 0.0448(16) 0.0064(12) 0.0023(13) 0.0000(12)
C10 0.0409(16) 0.0287(14) 0.0453(16) 0.0053(12) -0.0020(14) 0.0044(13)
C11 0.0341(15) 0.0353(15) 0.0450(17) 0.0028(13) -0.0079(13) 0.0068(13)
C12 0.0347(15) 0.0275(14) 0.0414(16) 0.0000(12) -0.0066(13) -0.0019(12)
C13 0.0290(13) 0.0237(13) 0.0332(13) 0.0000(11) -0.0042(11) 0.0019(11)
C14 0.0293(13) 0.0266(13) 0.0370(14) 0.0036(11) -0.0029(11) 0.0020(11)
C15 0.0361(15) 0.0341(15) 0.0346(14) 0.0025(12) 0.0016(12) 0.0024(12)
C16 0.0337(15) 0.0290(14) 0.0410(16) -0.0007(12) -0.0051(13) 0.0063(12)
C17 0.0289(13) 0.0238(13) 0.0447(16) 0.0026(12) -0.0009(12) 0.0005(11)
C18 0.0281(13) 0.0243(13) 0.0394(15) 0.0027(11) 0.0007(12) 0.0031(11)
C19 0.0409(16) 0.0340(15) 0.0363(15) 0.0025(12) 0.0031(13) -0.0049(13)
C20 0.0480(18) 0.0361(16) 0.0453(17) -0.0054(14) -0.0003(15) -0.0011(14)
C21 0.0376(16) 0.0276(14) 0.0430(16) 0.0028(12) 0.0068(13) -0.0027(12)
C22 0.0295(13) 0.0243(13) 0.0330(13) 0.0006(10) -0.0017(11) -0.0039(11)
C23 0.0321(14) 0.0332(15) 0.0419(16) 0.0007(12) 0.0006(13) 0.0018(12)
C24 0.0371(15) 0.0386(16) 0.0388(15) 0.0013(13) 0.0019(13) -0.0033(13)
C25 0.0401(16) 0.0300(14) 0.0364(15) 0.0048(12) -0.0042(13) -0.0036(13)
C26 0.0400(16) 0.0273(14) 0.0394(16) -0.0010(12) -0.0044(13) 0.0013(12)
C27 0.0335(14) 0.0263(14) 0.0374(15) 0.0011(11) 0.0006(12) 0.0007(12)
C28 0.0278(13) 0.0197(12) 0.0422(15) 0.0015(11) -0.0036(12) 0.0023(11)
C29 0.0296(14) 0.0272(14) 0.0426(16) -0.0017(12) -0.0008(12) 0.0005(11)
C30 0.0297(14) 0.0299(15) 0.0538(18) 0.0026(13) 0.0052(13) 0.0008(12)
C31 0.0282(14) 0.0227(13) 0.062(2) 0.0008(13) -0.0043(14) -0.0002(11)
C32 0.0406(16) 0.0244(14) 0.0515(18) -0.0010(12) -0.0115(14) -0.0013(12)
C33 0.0389(15) 0.0271(14) 0.0410(16) 0.0019(12) -0.0034(13) 0.0007(12)
S1 0.0335(3) 0.0328(4) 0.0372(4) -0.0011(3) 0.0017(3) 0.0021(3)
F1 0.0641(13) 0.0540(12) 0.0552(12) -0.0136(9) -0.0191(10) 0.0035(10)
O1 0.0379(12) 0.0459(13) 0.0605(14) 0.0043(11) 0.0148(11) 0.0071(10)
F2 0.0600(12) 0.0282(9) 0.0770(14) 0.0036(9) 0.0019(11) 0.0011(8)
O2 0.0468(13) 0.0308(11) 0.0530(13) 0.0040(9) 0.0008(10) -0.0033(9)
F3 0.0466(11) 0.0609(12) 0.0588(12) -0.0100(10) 0.0182(9) 0.0046(9)
O3 0.0441(12) 0.0549(14) 0.0408(12) -0.0020(10) -0.0070(10) 0.0043(11)
C34 0.0384(16) 0.0338(16) 0.0459(17) -0.0016(13) -0.0007(14) 0.0001(13)

loop_
_atom_type_symbol
_atom_type_description
_atom_type_scat_dispersion_real
_atom_type_scat_dispersion_imag
_atom_type_scat_source
C C 0.0181 0.0091 'International Tables Vol C Tables 4.2.6.8 and 6.1.1.4'
H H 0.0000 0.0000 'International Tables Vol C Tables 4.2.6.8 and 6.1.1.4'
F F 0.0727 0.0534 'International Tables Vol C Tables 4.2.6.8 and 6.1.1.4'
Fe Fe -1.1336 3.1974 'International Tables Vol C Tables 4.2.6.8 and 6.1.1.4'
N N 0.0311 0.0180 'International Tables Vol C Tables 4.2.6.8 and 6.1.1.4'
O O 0.0492 0.0322 'International Tables Vol C Tables 4.2.6.8 and 6.1.1.4'
S S 0.3331 0.5567 'International Tables Vol C Tables 4.2.6.8 and 6.1.1.4'

loop_
_geom_angle_atom_site_label_1
_geom_angle_atom_site_label_2
_geom_angle_atom_site_label_3
_geom_angle
_geom_angle_site_symmetry_1
_geom_angle_site_symmetry_3
_geom_angle_publ_flag
C3 Fe1 C4 41.70(11) . . ?
C3 Fe1 C5 69.63(12) . . ?
C3 Fe1 C6 69.72(12) . . ?
C3 Fe1 C7 42.06(11) . . ?
C3 Fe1 C9 108.42(12) . . ?
C3 Fe1 C10 145.84(12) . . ?
C3 Fe1 C11 162.58(11) . . ?
C3 Fe1 C12 122.31(11) . . ?
C4 Fe1 C5 40.49(12) . . ?
C4 Fe1 C6 68.24(13) . . ?
C4 Fe1 C10 119.85(12) . . ?
C4 Fe1 C11 155.25(12) . . ?
C5 Fe1 C10 116.70(13) . . ?
C5 Fe1 C11 125.74(12) . . ?
C6 Fe1 C5 40.26(13) . . ?
C6 Fe1 C10 138.33(12) . . ?
C6 Fe1 C11 115.50(13) . . ?
C7 Fe1 C4 69.41(12) . . ?
C7 Fe1 C5 68.73(13) . . ?
C7 Fe1 C6 40.83(12) . . ?
C7 Fe1 C9 142.01(11) . . ?
C7 Fe1 C10 170.60(12) . . ?
C7 Fe1 C11 130.64(12) . . ?
C7 Fe1 C12 103.28(12) . . ?
C8 Fe1 C3 97.15(11) . . ?
C8 Fe1 C4 123.68(12) . . ?
C8 Fe1 C5 164.15(12) . . ?
C8 Fe1 C6 144.52(12) . . ?
C8 Fe1 C7 107.70(12) . . ?
C8 Fe1 C9 42.35(11) . . ?
C8 Fe1 C10 69.23(11) . . ?
C8 Fe1 C11 68.80(12) . . ?
C8 Fe1 C12 41.65(11) . . ?
C9 Fe1 C4 105.21(13) . . ?
C9 Fe1 C5 132.05(13) . . ?
C9 Fe1 C6 172.28(13) . . ?
C9 Fe1 C10 40.69(11) . . ?
C9 Fe1 C11 68.60(12) . . ?
C9 Fe1 C12 70.15(12) . . ?
C11 Fe1 C10 40.05(12) . . ?
C12 Fe1 C4 162.36(11) . . ?
C12 Fe1 C5 153.35(13) . . ?
C12 Fe1 C6 117.34(13) . . ?
C12 Fe1 C10 68.34(12) . . ?
C12 Fe1 C11 40.27(11) . . ?
C1 N1 C8 126.5(2) . . ?
C1 N1 C13 120.0(2) . . ?
C8 N1 C13 113.3(2) . . ?
N1 C1 H1 114.6 . . ?
N1 C1 C2 130.7(2) . . ?
C2 C1 H1 114.6 . . ?
C1 C2 C3 114.2(2) . . ?
C1 C2 C22 105.0(2) . . ?
C1 C2 C28 108.4(2) . . ?
C3 C2 C22 111.6(2) . . ?
C3 C2 C28 109.9(2) . . ?
C28 C2 C22 107.5(2) . . ?
C2 C3 Fe1 123.0(2) . . ?
C4 C3 Fe1 71.13(17) . . ?
C4 C3 C2 127.2(3) . . ?
C4 C3 C7 107.0(2) . . ?
C7 C3 Fe1 69.84(16) . . ?
C7 C3 C2 125.8(2) . . ?
Fe1 C4 H4 127.8 . . ?
C3 C4 Fe1 67.17(16) . . ?
C3 C4 H4 125.8 . . ?
C5 C4 Fe1 70.74(17) . . ?
C5 C4 C3 108.3(3) . . ?
C5 C4 H4 125.8 . . ?
Fe1 C5 H5 127.3 . . ?
C4 C5 Fe1 68.77(17) . . ?
C4 C5 H5 126.0 . . ?
C6 C5 Fe1 69.45(18) . . ?
C6 C5 C4 108.0(3) . . ?
C6 C5 H5 126.0 . . ?
Fe1 C6 H6 127.6 . . ?
C5 C6 Fe1 70.29(18) . . ?
C5 C6 H6 125.8 . . ?
C5 C6 C7 108.4(3) . . ?
C7 C6 Fe1 67.89(17) . . ?
C7 C6 H6 125.8 . . ?
Fe1 C7 H7 126.3 . . ?
C3 C7 Fe1 68.10(16) . . ?
C3 C7 H7 125.9 . . ?
C6 C7 Fe1 71.28(17) . . ?
C6 C7 C3 108.2(3) . . ?
C6 C7 H7 125.9 . . ?
N1 C8 Fe1 121.28(19) . . ?
C9 C8 Fe1 71.41(16) . . ?
C9 C8 N1 126.0(2) . . ?
C12 C8 Fe1 72.60(17) . . ?
C12 C8 N1 124.5(2) . . ?
C12 C8 C9 109.5(2) . . ?
Fe1 C9 H9 126.7 . . ?
C8 C9 Fe1 66.24(16) . . ?
C8 C9 H9 126.8 . . ?
C10 C9 Fe1 71.73(17) . . ?
C10 C9 C8 106.3(3) . . ?
C10 C9 H9 126.8 . . ?
Fe1 C10 H10 128.2 . . ?
C9 C10 Fe1 67.58(17) . . ?
C9 C10 H10 125.8 . . ?
C11 C10 Fe1 69.93(17) . . ?
C11 C10 C9 108.4(2) . . ?
C11 C10 H10 125.8 . . ?
Fe1 C11 H11 127.5 . . ?
C10 C11 Fe1 70.02(17) . . ?
C10 C11 H11 125.4 . . ?
C12 C11 Fe1 68.63(16) . . ?
C12 C11 C10 109.1(3) . . ?
C12 C11 H11 125.4 . . ?
Fe1 C12 H12 127.9 . . ?
C8 C12 Fe1 65.76(16) . . ?
C8 C12 H12 126.7 . . ?
C11 C12 Fe1 71.10(17) . . ?
C11 C12 C8 106.6(2) . . ?
C11 C12 H12 126.7 . . ?
C14 C13 N1 119.1(2) . . ?
C18 C13 N1 116.6(2) . . ?
C18 C13 C14 124.0(2) . . ?
C13 C14 C19 122.0(3) . . ?
C15 C14 C13 116.9(2) . . ?
C15 C14 C19 121.1(3) . . ?
C14 C15 H15 119.0 . . ?
C14 C15 C16 121.9(3) . . ?
C16 C15 H15 119.0 . . ?
C15 C16 C20 120.2(3) . . ?
C17 C16 C15 118.6(3) . . ?
C17 C16 C20 121.2(3) . . ?
C16 C17 H17 118.9 . . ?
C16 C17 C18 122.1(3) . . ?
C18 C17 H17 118.9 . . ?
C13 C18 C17 116.3(3) . . ?
C13 C18 C21 123.3(3) . . ?
C17 C18 C21 120.3(2) . . ?
C14 C19 H19A 109.5 . . ?
C14 C19 H19B 109.5 . . ?
C14 C19 H19C 109.5 . . ?
H19A C19 H19B 109.5 . . ?
H19A C19 H19C 109.5 . . ?
H19B C19 H19C 109.5 . . ?
C16 C20 H20A 109.5 . . ?
C16 C20 H20B 109.5 . . ?
C16 C20 H20C 109.5 . . ?
H20A C20 H20B 109.5 . . ?
H20A C20 H20C 109.5 . . ?
H20B C20 H20C 109.5 . . ?
C18 C21 H21A 109.5 . . ?
C18 C21 H21B 109.5 . . ?
C18 C21 H21C 109.5 . . ?
H21A C21 H21B 109.5 . . ?
H21A C21 H21C 109.5 . . ?
H21B C21 H21C 109.5 . . ?
C23 C22 C2 121.2(2) . . ?
C27 C22 C2 120.2(2) . . ?
C27 C22 C23 118.3(3) . . ?
C22 C23 H23 119.8 . . ?
C24 C23 C22 120.4(3) . . ?
C24 C23 H23 119.8 . . ?
C23 C24 H24 119.6 . . ?
C23 C24 C25 120.8(3) . . ?
C25 C24 H24 119.6 . . ?
C24 C25 H25 120.4 . . ?
C24 C25 C26 119.3(3) . . ?
C26 C25 H25 120.4 . . ?
C25 C26 H26 119.9 . . ?
C27 C26 C25 120.2(3) . . ?
C27 C26 H26 119.9 . . ?
C22 C27 H27 119.5 . . ?
C26 C27 C22 121.0(3) . . ?
C26 C27 H27 119.5 . . ?
C29 C28 C2 122.6(2) . . ?
C29 C28 C33 119.0(3) . . ?
C33 C28 C2 118.3(3) . . ?
C28 C29 H29 119.8 . . ?
C28 C29 C30 120.3(3) . . ?
C30 C29 H29 119.8 . . ?
C29 C30 H30 119.9 . . ?
C31 C30 C29 120.1(3) . . ?
C31 C30 H30 119.9 . . ?
C30 C31 H31 120.1 . . ?
C30 C31 C32 119.7(3) . . ?
C32 C31 H31 120.1 . . ?
C31 C32 H32 119.8 . . ?
C33 C32 C31 120.3(3) . . ?
C33 C32 H32 119.8 . . ?
C28 C33 H33 119.8 . . ?
C32 C33 C28 120.5(3) . . ?
C32 C33 H33 119.8 . . ?
O1 S1 C34 102.69(14) . . ?
O2 S1 O1 115.24(13) . . ?
O2 S1 C34 103.45(14) . . ?
O3 S1 O1 115.01(14) . . ?
O3 S1 O2 115.29(14) . . ?
O3 S1 C34 102.49(14) . . ?
F1 C34 S1 112.8(2) . . ?
F1 C34 F2 107.2(2) . . ?
F1 C34 F3 108.6(3) . . ?
F2 C34 S1 110.4(2) . . ?
F3 C34 S1 110.9(2) . . ?
F3 C34 F2 106.7(2) . . ?

loop_
_geom_bond_atom_site_label_1
_geom_bond_atom_site_label_2
_geom_bond_distance
_geom_bond_site_symmetry_2
_geom_bond_publ_flag
Fe1 C3 1.988(3) . ?
Fe1 C4 2.041(3) . ?
Fe1 C5 2.067(3) . ?
Fe1 C6 2.056(3) . ?
Fe1 C7 2.012(3) . ?
Fe1 C8 1.950(3) . ?
Fe1 C9 2.019(3) . ?
Fe1 C10 2.074(3) . ?
Fe1 C11 2.073(3) . ?
Fe1 C12 2.040(3) . ?
N1 C1 1.292(3) . ?
N1 C8 1.444(3) . ?
N1 C13 1.472(3) . ?
C1 H1 0.9500 . ?
C1 C2 1.525(4) . ?
C2 C3 1.526(4) . ?
C2 C22 1.558(4) . ?
C2 C28 1.554(4) . ?
C3 C4 1.435(4) . ?
C3 C7 1.436(4) . ?
C4 H4 0.9500 . ?
C4 C5 1.422(4) . ?
C5 H5 0.9500 . ?
C5 C6 1.419(5) . ?
C6 H6 0.9500 . ?
C6 C7 1.420(4) . ?
C7 H7 0.9500 . ?
C8 C9 1.435(4) . ?
C8 C12 1.421(4) . ?
C9 H9 0.9500 . ?
C9 C10 1.424(4) . ?
C10 H10 0.9500 . ?
C10 C11 1.420(4) . ?
C11 H11 0.9500 . ?
C11 C12 1.416(4) . ?
C12 H12 0.9500 . ?
C13 C14 1.397(4) . ?
C13 C18 1.392(4) . ?
C14 C15 1.383(4) . ?
C14 C19 1.501(4) . ?
C15 H15 0.9500 . ?
C15 C16 1.397(4) . ?
C16 C17 1.391(4) . ?
C16 C20 1.505(4) . ?
C17 H17 0.9500 . ?
C17 C18 1.397(4) . ?
C18 C21 1.508(4) . ?
C19 H19A 0.9800 . ?
C19 H19B 0.9800 . ?
C19 H19C 0.9800 . ?
C20 H20A 0.9800 . ?
C20 H20B 0.9800 . ?
C20 H20C 0.9800 . ?
C21 H21A 0.9800 . ?
C21 H21B 0.9800 . ?
C21 H21C 0.9800 . ?
C22 C23 1.399(4) . ?
C22 C27 1.389(4) . ?
C23 H23 0.9500 . ?
C23 C24 1.381(4) . ?
C24 H24 0.9500 . ?
C24 C25 1.381(4) . ?
C25 H25 0.9500 . ?
C25 C26 1.387(4) . ?
C26 H26 0.9500 . ?
C26 C27 1.384(4) . ?
C27 H27 0.9500 . ?
C28 C29 1.385(4) . ?
C28 C33 1.396(4) . ?
C29 H29 0.9500 . ?
C29 C30 1.393(4) . ?
C30 H30 0.9500 . ?
C30 C31 1.381(4) . ?
C31 H31 0.9500 . ?
C31 C32 1.385(4) . ?
C32 H32 0.9500 . ?
C32 C33 1.379(4) . ?
C33 H33 0.9500 . ?
S1 O1 1.440(2) . ?
S1 O2 1.437(2) . ?
S1 O3 1.434(2) . ?
S1 C34 1.823(3) . ?
F1 C34 1.322(4) . ?
F2 C34 1.342(4) . ?
F3 C34 1.330(3) . ?
